data_4341983
loop_
_publ_author_name
'Smole\'nski, Piotr'
'Pettinari, Claudio'
'Marchetti, Fabio'
'Guedes da Silva, M F\'atima C'
'Lupidi, Giulio'
'Badillo Patzmay, Gretta Veronica'
'Petrelli, Dezemona'
'Vitali, Luca A.'
'Pombeiro, Armando J. L.'

_publ_section_title
;
 Syntheses, Structures, and Antimicrobial Activity of New Remarkably
 Light-Stable and Water-Soluble Tris(pyrazolyl)methanesulfonate Silver(I)
 Derivatives of N-Methyl-1,3,5-triaza-7-phosphaadamantane Salt -
 [mPTA]BF4.
;
_journal_issue 2
_journal_name_full 'Inorganic chemistry'
_journal_page_first 434
_journal_page_last 440
_journal_paper_doi 10.1021/ic501855k
_journal_volume 54
_journal_year 2015
_chemical_formula_moiety 'C28 H60 Ag N12 P4, 4(C10 H9 N6 O3 S), B F4'
_chemical_formula_sum 'C68 H96 Ag B F4 N36 O12 P4 S4'
_chemical_formula_weight 2056.61
_chemical_name_systematic
;
 ?
;
_space_group_IT_number 14
_symmetry_cell_setting monoclinic
_symmetry_space_group_name_Hall '-P 2ybc'
_symmetry_space_group_name_H-M 'P 1 21/c 1'
_atom_sites_solution_hydrogens geom
_atom_sites_solution_primary direct
_atom_sites_solution_secondary difmap
_audit_creation_method SHELXL-97
_cell_angle_alpha 90.00
_cell_angle_beta 100.888(6)
_cell_angle_gamma 90.00
_cell_formula_units_Z 4
_cell_length_a 15.3697(18)
_cell_length_b 22.755(3)
_cell_length_c 29.247(4)
_cell_measurement_reflns_used 8714
_cell_measurement_temperature 150(2)
_cell_measurement_theta_max 25.85
_cell_measurement_theta_min 2.28
_cell_volume 10045(2)
_computing_cell_refinement 'Bruker SMART'
_computing_data_collection 'Bruker SMART'
_computing_data_reduction 'Bruker SAINT'
_computing_molecular_graphics 'Ortep-3 for Windows (Farrugia, 1997)'
_computing_publication_material 'WinGX publication routines (Farrugia, 1999)'
_computing_structure_refinement 'SHELXL-97 (Sheldrick, 1997)'
_computing_structure_solution 'SHELXS-97 (Sheldrick, 1997)'
_diffrn_ambient_temperature 150(2)
_diffrn_measured_fraction_theta_full 0.995
_diffrn_measured_fraction_theta_max 0.995
_diffrn_measurement_device_type 'CCD area detector'
_diffrn_measurement_method 'phi and omega scans'
_diffrn_radiation_monochromator graphite
_diffrn_radiation_source 'fine-focus sealed tube'
_diffrn_radiation_type MoK\a
_diffrn_radiation_wavelength 0.71073
_diffrn_reflns_av_R_equivalents 0.0561
_diffrn_reflns_av_sigmaI/netI 0.0538
_diffrn_reflns_limit_h_max 16
_diffrn_reflns_limit_h_min -19
_diffrn_reflns_limit_k_max 26
_diffrn_reflns_limit_k_min -29
_diffrn_reflns_limit_l_max 37
_diffrn_reflns_limit_l_min -37
_diffrn_reflns_number 146439
_diffrn_reflns_theta_full 27.17
_diffrn_reflns_theta_max 27.17
_diffrn_reflns_theta_min 1.93
_exptl_absorpt_coefficient_mu 0.425
_exptl_absorpt_correction_T_max 0.9160
_exptl_absorpt_correction_T_min 0.8759
_exptl_absorpt_correction_type multi-scan
_exptl_absorpt_process_details sadabs
_exptl_crystal_colour white
_exptl_crystal_density_diffrn 1.360
_exptl_crystal_density_method 'not measured'
_exptl_crystal_description prism
_exptl_crystal_F_000 4256
_exptl_crystal_size_max 0.32
_exptl_crystal_size_mid 0.28
_exptl_crystal_size_min 0.21
_platon_squeeze_details
;
;
_refine_diff_density_max 0.760
_refine_diff_density_min -0.575
_refine_diff_density_rms 0.078
_refine_ls_extinction_method none
_refine_ls_goodness_of_fit_ref 1.039
_refine_ls_hydrogen_treatment constr
_refine_ls_matrix_type full
_refine_ls_number_parameters 1212
_refine_ls_number_reflns 22208
_refine_ls_number_restraints 6
_refine_ls_restrained_S_all 1.039
_refine_ls_R_factor_all 0.0736
_refine_ls_R_factor_gt 0.0489
_refine_ls_shift/su_max 0.001
_refine_ls_shift/su_mean 0.000
_refine_ls_structure_factor_coef Fsqd
_refine_ls_weighting_details 'calc w=1/[\s^2^(Fo^2^)+(0.0455P)^2^+13.1778P] where P=(Fo^2^+2Fc^2^)/3'
_refine_ls_weighting_scheme calc
_refine_ls_wR_factor_gt 0.1110
_refine_ls_wR_factor_ref 0.1188
_reflns_number_gt 16258
_reflns_number_total 22208
_reflns_threshold_expression >2sigma(I)
_cod_data_source_file ic501855k_si_003.cif
_cod_data_source_block piotr1682
_cod_depositor_comments 'Adding full bibliography for 4341983.cif.'
_cod_original_sg_symbol_H-M 'P 21/c'
_cod_database_code 4341983

loop_
_symmetry_equiv_pos_as_xyz
'x, y, z'
'-x, y+1/2, -z+1/2'
'-x, -y, -z'
'x, -y-1/2, z-1/2'

loop_
_atom_site_label
_atom_site_type_symbol
_atom_site_fract_x
_atom_site_fract_y
_atom_site_fract_z
_atom_site_U_iso_or_equiv
_atom_site_adp_type
_atom_site_occupancy
_atom_site_symmetry_multiplicity
_atom_site_calc_flag
_atom_site_refinement_flags
_atom_site_disorder_assembly
_atom_site_disorder_group
C10 C 0.11918(19) 0.03251(13) 0.17345(10) 0.0233(6) Uani 1 1 d . . .
C11 C 0.4505(2) 0.20787(14) 0.35215(10) 0.0272(7) Uani 1 1 d . . .
H11A H 0.5139 0.2116 0.3503 0.033 Uiso 1 1 calc R . .
H11B H 0.4278 0.2476 0.3571 0.033 Uiso 1 1 calc R . .
C12 C 0.4325(2) 0.10246(13) 0.30349(10) 0.0258(7) Uani 1 1 d . . .
H12A H 0.3990 0.0774 0.2786 0.031 Uiso 1 1 calc R . .
H12B H 0.4953 0.1026 0.3000 0.031 Uiso 1 1 calc R . .
C13 C 0.2828(2) 0.16376(13) 0.31470(10) 0.0255(7) Uani 1 1 d . . .
H13A H 0.2527 0.2017 0.3175 0.031 Uiso 1 1 calc R . .
H13B H 0.2446 0.1403 0.2903 0.031 Uiso 1 1 calc R . .
C14 C 0.3528(2) 0.16654(14) 0.39917(10) 0.0303(7) Uani 1 1 d . . .
H14A H 0.3288 0.2068 0.4003 0.036 Uiso 1 1 calc R . .
H14B H 0.3521 0.1475 0.4295 0.036 Uiso 1 1 calc R . .
C15 C 0.4777(2) 0.11162(14) 0.38773(10) 0.0297(7) Uani 1 1 d . . .
H15A H 0.4793 0.0901 0.4173 0.036 Uiso 1 1 calc R . .
H15B H 0.5394 0.1153 0.3827 0.036 Uiso 1 1 calc R . .
C16 C 0.3365(2) 0.07159(13) 0.35613(11) 0.0296(7) Uani 1 1 d . . .
H16A H 0.3359 0.0486 0.3848 0.036 Uiso 1 1 calc R . .
H16B H 0.3016 0.0498 0.3296 0.036 Uiso 1 1 calc R . .
C17 C 0.2048(2) 0.12385(17) 0.37339(13) 0.0404(9) Uani 1 1 d . . .
H17A H 0.1760 0.1622 0.3736 0.061 Uiso 1 1 calc R . .
H17B H 0.2124 0.1062 0.4044 0.061 Uiso 1 1 calc R . .
H17C H 0.1681 0.0981 0.3507 0.061 Uiso 1 1 calc R . .
C20 C 0.2566(2) 0.38501(14) 0.37573(11) 0.0289(7) Uani 1 1 d . . .
C21 C 0.3687(2) 0.15582(13) 0.11667(10) 0.0257(7) Uani 1 1 d . . .
H21A H 0.3197 0.1329 0.1255 0.031 Uiso 1 1 calc R . .
H21B H 0.3427 0.1909 0.0993 0.031 Uiso 1 1 calc R . .
C22 C 0.5343(2) 0.20789(13) 0.14191(10) 0.0267(7) Uani 1 1 d . . .
H22A H 0.5144 0.2447 0.1251 0.032 Uiso 1 1 calc R . .
H22B H 0.5865 0.2172 0.1662 0.032 Uiso 1 1 calc R . .
C23 C 0.4937(2) 0.10715(13) 0.18718(10) 0.0251(7) Uani 1 1 d . . .
H23A H 0.5443 0.1124 0.2133 0.030 Uiso 1 1 calc R . .
H23B H 0.4491 0.0824 0.1984 0.030 Uiso 1 1 calc R . .
C24 C 0.5937(2) 0.11056(14) 0.13222(11) 0.0300(7) Uani 1 1 d . . .
H24A H 0.6414 0.1201 0.1590 0.036 Uiso 1 1 calc R . .
H24B H 0.6198 0.0860 0.1103 0.036 Uiso 1 1 calc R . .
C25 C 0.4540(2) 0.06323(13) 0.11079(10) 0.0263(7) Uani 1 1 d . . .
H25A H 0.4070 0.0415 0.1226 0.032 Uiso 1 1 calc R . .
H25B H 0.4770 0.0374 0.0885 0.032 Uiso 1 1 calc R . .
C26 C 0.4900(2) 0.15270(14) 0.07045(11) 0.0323(8) Uani 1 1 d . . .
H26A H 0.5137 0.1294 0.0469 0.039 Uiso 1 1 calc R . .
H26B H 0.4670 0.1902 0.0557 0.039 Uiso 1 1 calc R . .
C27 C 0.3482(2) 0.10098(16) 0.04301(11) 0.0399(9) Uani 1 1 d . . .
H27A H 0.3247 0.1361 0.0256 0.060 Uiso 1 1 calc R . .
H27B H 0.2996 0.0793 0.0526 0.060 Uiso 1 1 calc R . .
H27C H 0.3774 0.0759 0.0232 0.060 Uiso 1 1 calc R . .
C30 C 0.3563(2) 0.36589(13) 0.04053(10) 0.0308(7) Uani 1 1 d . . .
C31 C 0.5545(2) 0.33398(13) 0.21910(11) 0.0253(7) Uani 1 1 d . . .
H31A H 0.5912 0.2983 0.2268 0.030 Uiso 1 1 calc R . .
H31B H 0.5350 0.3352 0.1849 0.030 Uiso 1 1 calc R . .
C32 C 0.5130(2) 0.33992(13) 0.30701(10) 0.0249(7) Uani 1 1 d . . .
H32A H 0.4681 0.3451 0.3269 0.030 Uiso 1 1 calc R . .
H32B H 0.5483 0.3045 0.3179 0.030 Uiso 1 1 calc R . .
C33 C 0.4149(2) 0.40402(13) 0.23505(11) 0.0267(7) Uani 1 1 d . . .
H33A H 0.3897 0.4084 0.2015 0.032 Uiso 1 1 calc R . .
H33B H 0.3669 0.4112 0.2526 0.032 Uiso 1 1 calc R . .
C34 C 0.5225(2) 0.44598(13) 0.29857(11) 0.0287(7) Uani 1 1 d . . .
H34A H 0.4737 0.4495 0.3162 0.034 Uiso 1 1 calc R . .
H34B H 0.5628 0.4798 0.3070 0.034 Uiso 1 1 calc R . .
C35 C 0.5554(2) 0.44321(13) 0.22272(11) 0.0294(7) Uani 1 1 d . . .
H35A H 0.5948 0.4778 0.2292 0.035 Uiso 1 1 calc R . .
H35B H 0.5295 0.4433 0.1891 0.035 Uiso 1 1 calc R . .
C36 C 0.6428(2) 0.38551(14) 0.28769(10) 0.0265(7) Uani 1 1 d . . .
H36A H 0.6738 0.3478 0.2963 0.032 Uiso 1 1 calc R . .
H36B H 0.6857 0.4178 0.2970 0.032 Uiso 1 1 calc R . .
C37 C 0.6882(2) 0.38830(16) 0.21083(12) 0.0373(8) Uani 1 1 d . . .
H37A H 0.7246 0.3532 0.2196 0.056 Uiso 1 1 calc R . .
H37B H 0.7237 0.4236 0.2203 0.056 Uiso 1 1 calc R . .
H37C H 0.6676 0.3887 0.1770 0.056 Uiso 1 1 calc R . .
C40 C 0.7553(2) 0.17956(14) 0.33047(11) 0.0271(7) Uani 1 1 d . A .
C41 C 0.1900(2) 0.33754(13) 0.19516(12) 0.0280(7) Uani 1 1 d . . .
H41A H 0.2030 0.3505 0.2281 0.034 Uiso 1 1 calc R . .
H41B H 0.2292 0.3599 0.1782 0.034 Uiso 1 1 calc R . .
C42 C 0.1673(2) 0.24694(15) 0.13048(12) 0.0342(8) Uani 1 1 d . . .
H42A H 0.2052 0.2662 0.1110 0.041 Uiso 1 1 calc R . .
H42B H 0.1663 0.2043 0.1237 0.041 Uiso 1 1 calc R . .
C43 C 0.1219(2) 0.23108(14) 0.21741(12) 0.0298(7) Uani 1 1 d . . .
H43A H 0.1196 0.1877 0.2146 0.036 Uiso 1 1 calc R . .
H43B H 0.1318 0.2410 0.2510 0.036 Uiso 1 1 calc R . .
C44 C 0.0167(2) 0.24158(16) 0.14443(13) 0.0410(9) Uani 1 1 d . . .
H44A H -0.0449 0.2535 0.1313 0.049 Uiso 1 1 calc R . .
H44B H 0.0209 0.1985 0.1407 0.049 Uiso 1 1 calc R . .
C45 C 0.0325(2) 0.31782(14) 0.20024(13) 0.0358(8) Uani 1 1 d . . .
H45A H 0.0481 0.3269 0.2339 0.043 Uiso 1 1 calc R . .
H45B H -0.0290 0.3314 0.1889 0.043 Uiso 1 1 calc R . .
C46 C 0.0738(2) 0.33215(16) 0.12289(13) 0.0428(9) Uani 1 1 d . . .
H46A H 0.0140 0.3464 0.1084 0.051 Uiso 1 1 calc R . .
H46B H 0.1171 0.3503 0.1061 0.051 Uiso 1 1 calc R . .
C47 C 0.0803(3) 0.41577(16) 0.17825(18) 0.0571(12) Uani 1 1 d . . .
H47A H 0.0981 0.4281 0.2108 0.086 Uiso 1 1 calc R . .
H47B H 0.0175 0.4247 0.1673 0.086 Uiso 1 1 calc R . .
H47C H 0.1159 0.4369 0.1590 0.086 Uiso 1 1 calc R . .
C51 C 0.0510(2) -0.06214(15) 0.19569(13) 0.0386(8) Uani 1 1 d . . .
H51 H 0.0080 -0.0470 0.2120 0.046 Uiso 1 1 calc R . .
C52 C 0.1340(2) -0.11985(15) 0.16265(13) 0.0391(9) Uani 1 1 d . . .
H52 H 0.1590 -0.1544 0.1523 0.047 Uiso 1 1 calc R . .
C53 C 0.0663(3) -0.11981(16) 0.18763(14) 0.0458(10) Uani 1 1 d . . .
H53 H 0.0366 -0.1530 0.1971 0.055 Uiso 1 1 calc R . .
C54 C 0.0289(3) 0.02333(18) 0.09355(12) 0.0449(9) Uani 1 1 d . . .
H54 H 0.0018 -0.0136 0.0966 0.054 Uiso 1 1 calc R . .
C55 C 0.0679(3) 0.10748(17) 0.06817(12) 0.0475(10) Uani 1 1 d . . .
H55 H 0.0712 0.1400 0.0482 0.057 Uiso 1 1 calc R . .
C56 C 0.0134(3) 0.0594(2) 0.05574(13) 0.0585(12) Uani 1 1 d . . .
H56 H -0.0262 0.0530 0.0271 0.070 Uiso 1 1 calc R . .
C57 C 0.0756(2) 0.05518(17) 0.25051(12) 0.0394(8) Uani 1 1 d . . .
H57 H 0.1177 0.0315 0.2703 0.047 Uiso 1 1 calc R . .
C58 C -0.0321(2) 0.11586(16) 0.22256(13) 0.0390(8) Uani 1 1 d . . .
H58 H -0.0797 0.1429 0.2212 0.047 Uiso 1 1 calc R . .
C59 C 0.0134(2) 0.09059(17) 0.26385(13) 0.0414(9) Uani 1 1 d . . .
H59 H 0.0031 0.0968 0.2945 0.050 Uiso 1 1 calc R . .
C61 C 0.1157(2) 0.37322(15) 0.40805(13) 0.0385(8) Uani 1 1 d . . .
H61 H 0.0819 0.3484 0.3853 0.046 Uiso 1 1 calc R . .
C62 C 0.1599(3) 0.4312(2) 0.46752(13) 0.0579(12) Uani 1 1 d . . .
H62 H 0.1597 0.4536 0.4949 0.070 Uiso 1 1 calc R . .
C63 C 0.0888(3) 0.39783(18) 0.44593(14) 0.0484(10) Uani 1 1 d . . .
H63 H 0.0333 0.3930 0.4553 0.058 Uiso 1 1 calc R . .
C64 C 0.1970(2) 0.48475(16) 0.34865(14) 0.0431(9) Uani 1 1 d . . .
H64 H 0.1520 0.4888 0.3667 0.052 Uiso 1 1 calc R . .
C65 C 0.2850(2) 0.49837(15) 0.29909(14) 0.0425(9) Uani 1 1 d . . .
H65 H 0.3122 0.5159 0.2759 0.051 Uiso 1 1 calc R . .
C66 C 0.2153(3) 0.52278(17) 0.31547(16) 0.0514(11) Uani 1 1 d . . .
H66 H 0.1859 0.5586 0.3058 0.062 Uiso 1 1 calc R . .
C67 C 0.4163(3) 0.40851(17) 0.40996(15) 0.0515(11) Uani 1 1 d . . .
H67 H 0.4182 0.4490 0.4022 0.062 Uiso 1 1 calc R . .
C68 C 0.4492(3) 0.32136(18) 0.43811(13) 0.0436(9) Uani 1 1 d . . .
H68 H 0.4814 0.2895 0.4541 0.052 Uiso 1 1 calc R . .
C69 C 0.4845(3) 0.37581(19) 0.43430(14) 0.0515(10) Uani 1 1 d . . .
H69 H 0.5435 0.3883 0.4460 0.062 Uiso 1 1 calc R . .
C71 C 0.5086(3) 0.38500(17) 0.02413(13) 0.0492(10) Uani 1 1 d . . .
H71 H 0.5054 0.4263 0.0195 0.059 Uiso 1 1 calc R . .
C72 C 0.5545(3) 0.29452(18) 0.03423(13) 0.0475(10) Uani 1 1 d . . .
H72 H 0.5926 0.2613 0.0372 0.057 Uiso 1 1 calc R . .
C73 C 0.5816(3) 0.35112(18) 0.02684(15) 0.0535(11) Uani 1 1 d . . .
H73 H 0.6395 0.3636 0.0242 0.064 Uiso 1 1 calc R . .
C74 C 0.2829(3) 0.27814(14) -0.00541(11) 0.0374(8) Uani 1 1 d . . .
H74 H 0.3331 0.2582 -0.0124 0.045 Uiso 1 1 calc R . .
C75 C 0.1492(3) 0.3034(2) 0.00104(15) 0.0558(11) Uani 1 1 d . . .
H75 H 0.0866 0.3028 -0.0017 0.067 Uiso 1 1 calc R . .
C76 C 0.1971(3) 0.26006(17) -0.01656(14) 0.0516(11) Uani 1 1 d . . .
H76 H 0.1750 0.2254 -0.0328 0.062 Uiso 1 1 calc R . .
C77 C 0.3504(4) 0.47539(15) 0.05250(13) 0.0648(14) Uani 1 1 d . . .
H77 H 0.3655 0.4776 0.0855 0.078 Uiso 1 1 calc R . .
C78 C 0.3167(3) 0.49666(16) -0.02123(13) 0.0540(11) Uani 1 1 d . . .
H78 H 0.3029 0.5188 -0.0492 0.065 Uiso 1 1 calc R . .
C79 C 0.3357(4) 0.52118(16) 0.02287(14) 0.0694(15) Uani 1 1 d . . .
H79 H 0.3379 0.5618 0.0306 0.083 Uiso 1 1 calc R . .
C81 C 0.7053(2) 0.19054(15) 0.40692(12) 0.0356(8) Uani 1 1 d . . .
H81 H 0.7117 0.1511 0.4178 0.043 Uiso 1 1 calc R . .
C82 C 0.6838(2) 0.28537(16) 0.40050(13) 0.0403(9) Uani 1 1 d . . .
H82 H 0.6704 0.3247 0.4076 0.048 Uiso 1 1 calc R . .
C83 C 0.6819(2) 0.23837(17) 0.43071(12) 0.0423(9) Uani 1 1 d . . .
H83 H 0.6676 0.2391 0.4609 0.051 Uiso 1 1 calc R . .
C84A C 0.7854(4) 0.0680(3) 0.3240(3) 0.0304(17) Uani 0.558(10) 1 d P A 1
H84A H 0.8438 0.0685 0.3177 0.036 Uiso 0.558(10) 1 calc PR A 1
C85 C 0.6640(3) 0.03953(17) 0.33479(15) 0.0594(12) Uani 1 1 d . . .
H85 H 0.6190 0.0152 0.3428 0.071 Uiso 1 1 calc R A 1
C86A C 0.7345(5) 0.0183(3) 0.3227(3) 0.0374(19) Uani 0.558(10) 1 d P A 1
H86A H 0.7474 -0.0209 0.3150 0.045 Uiso 0.558(10) 1 calc PR A 1
C87 C 0.9005(2) 0.21260(17) 0.31014(17) 0.0495(10) Uani 1 1 d . A .
H87 H 0.8821 0.2227 0.2783 0.059 Uiso 1 1 calc R . .
C88A C 0.9776(5) 0.1829(4) 0.3814(3) 0.044(2) Uani 0.558(10) 1 d P A 1
H88A H 1.0254 0.1771 0.4068 0.053 Uiso 0.558(10) 1 calc PR A 1
C89 C 0.9839(3) 0.21769(18) 0.3349(2) 0.0686(16) Uani 1 1 d . . .
H89 H 1.0335 0.2371 0.3267 0.082 Uiso 1 1 calc R A 1
N11 N 0.44199(18) 0.17006(11) 0.39207(8) 0.0275(6) Uani 1 1 d . . .
N12 N 0.42610(17) 0.07731(11) 0.34934(9) 0.0264(6) Uani 1 1 d . . .
N13 N 0.29310(17) 0.13154(11) 0.36030(8) 0.0257(6) Uani 1 1 d . . .
N21 N 0.41402(17) 0.11883(11) 0.08531(8) 0.0267(6) Uani 1 1 d . . .
N22 N 0.56012(17) 0.16493(11) 0.10890(9) 0.0279(6) Uani 1 1 d . . .
N23 N 0.52457(17) 0.07673(11) 0.14896(8) 0.0252(6) Uani 1 1 d . . .
N31 N 0.61027(17) 0.38734(11) 0.23451(9) 0.0261(6) Uani 1 1 d . . .
N32 N 0.57150(16) 0.39122(11) 0.31220(8) 0.0252(6) Uani 1 1 d . . .
N33 N 0.48559(17) 0.44838(10) 0.24870(9) 0.0279(6) Uani 1 1 d . . .
N41 N 0.09480(18) 0.35188(11) 0.17462(10) 0.0343(7) Uani 1 1 d . . .
N42 N 0.07669(18) 0.27040(13) 0.11801(10) 0.0373(7) Uani 1 1 d . . .
N43 N 0.03607(17) 0.25585(11) 0.19411(11) 0.0333(6) Uani 1 1 d . . .
N51 N 0.10858(16) -0.03080(11) 0.17620(9) 0.0262(6) Uani 1 1 d . . .
N52 N 0.1600(2) -0.06615(12) 0.15491(12) 0.0427(8) Uani 1 1 d . . .
N54 N 0.09030(17) 0.05040(11) 0.12582(9) 0.0271(6) Uani 1 1 d . . .
N55 N 0.1149(2) 0.10312(12) 0.11078(10) 0.0369(7) Uani 1 1 d . . .
N57 N 0.06583(16) 0.06024(11) 0.20346(9) 0.0268(6) Uani 1 1 d . . .
N58 N -0.00124(18) 0.09768(11) 0.18561(10) 0.0335(6) Uani 1 1 d . . .
N61 N 0.19969(19) 0.39136(13) 0.40961(9) 0.0349(7) Uani 1 1 d . . .
N62 N 0.2278(2) 0.42866(16) 0.44610(11) 0.0508(9) Uani 1 1 d . . .
N64 N 0.25572(18) 0.44033(11) 0.35061(9) 0.0304(6) Uani 1 1 d . . .
N65 N 0.3099(2) 0.44754(12) 0.31943(11) 0.0390(7) Uani 1 1 d . . .
N67 N 0.34617(18) 0.37261(11) 0.39913(9) 0.0307(6) Uani 1 1 d . . .
N68 N 0.3652(2) 0.31802(13) 0.41706(11) 0.0426(7) Uani 1 1 d . . .
N71 N 0.4399(2) 0.34841(12) 0.02925(9) 0.0349(7) Uani 1 1 d . . .
N72 N 0.4697(2) 0.29186(13) 0.03661(11) 0.0424(7) Uani 1 1 d . . .
N74 N 0.2835(2) 0.32932(11) 0.01738(9) 0.0336(7) Uani 1 1 d . . .
N75 N 0.2009(2) 0.34584(15) 0.02210(12) 0.0532(9) Uani 1 1 d . . .
N77 N 0.3399(2) 0.42619(11) 0.02685(9) 0.0370(7) Uani 1 1 d . . .
N78 N 0.3200(2) 0.43892(12) -0.01953(9) 0.0458(8) Uani 1 1 d . . .
N81 N 0.71731(16) 0.21057(11) 0.36516(9) 0.0265(6) Uani 1 1 d . . .
N82 N 0.70622(19) 0.26961(12) 0.36098(10) 0.0351(7) Uani 1 1 d . . .
N84 N 0.74190(18) 0.11725(12) 0.33569(10) 0.0335(6) Uani 1 1 d . . .
N85 N 0.6593(2) 0.09666(13) 0.33511(12) 0.0482(9) Uani 1 1 d . A .
N87 N 0.84952(18) 0.19151(15) 0.33717(10) 0.0428(8) Uani 1 1 d . . .
N88A N 0.8974(4) 0.1635(4) 0.3796(2) 0.047(2) Uani 0.558(10) 1 d P A 1
O11 O 0.28497(15) 0.03588(10) 0.15909(9) 0.0380(6) Uani 1 1 d . . .
O12 O 0.23758(14) 0.11555(9) 0.20408(8) 0.0336(5) Uani 1 1 d . . .
O13 O 0.26092(14) 0.01852(10) 0.23767(8) 0.0348(5) Uani 1 1 d . . .
O21 O 0.18969(16) 0.27716(10) 0.35833(9) 0.0389(6) Uani 1 1 d . . .
O22 O 0.28859(15) 0.31359(10) 0.30943(8) 0.0329(5) Uani 1 1 d . . .
O23 O 0.14039(15) 0.35448(11) 0.30302(8) 0.0395(6) Uani 1 1 d . . .
O31 O 0.45032(19) 0.38542(13) 0.12331(8) 0.0544(8) Uani 1 1 d . . .
O32 O 0.29088(18) 0.38986(10) 0.11658(8) 0.0431(6) Uani 1 1 d . . .
O33 O 0.36227(16) 0.29642(10) 0.11269(8) 0.0397(6) Uani 1 1 d . . .
O41 O 0.60498(15) 0.20006(11) 0.27115(8) 0.0409(6) Uani 1 1 d . A .
O42 O 0.73196(15) 0.25706(10) 0.25988(8) 0.0359(5) Uani 1 1 d . A .
O43 O 0.72611(18) 0.15335(11) 0.24197(8) 0.0463(6) Uani 1 1 d . A .
P1 P 0.38884(5) 0.17785(3) 0.29665(3) 0.02278(17) Uani 1 1 d . . .
P2 P 0.44448(5) 0.17958(3) 0.16978(3) 0.02257(17) Uani 1 1 d . . .
P3 P 0.45652(5) 0.32871(3) 0.24633(3) 0.02320(17) Uani 1 1 d . . .
P4 P 0.21553(5) 0.25891(3) 0.19255(3) 0.02386(17) Uani 1 1 d . . .
S1 S 0.23849(5) 0.05314(3) 0.19542(3) 0.02726(17) Uani 1 1 d . . .
S2 S 0.21507(5) 0.32571(4) 0.33222(3) 0.02976(18) Uani 1 1 d . . .
S3 S 0.36518(6) 0.35866(4) 0.10536(3) 0.0346(2) Uani 1 1 d . . .
S4 S 0.69811(6) 0.20001(4) 0.26919(3) 0.03180(19) Uani 1 1 d . . .
Ag1 Ag 0.372917(14) 0.236856(9) 0.224351(7) 0.01948(6) Uani 1 1 d . . .
B1 B 0.1643(3) -0.0601(2) 0.36147(15) 0.0478(12) Uani 1 1 d . . .
F1 F 0.25419(17) -0.05805(15) 0.37747(9) 0.0828(9) Uani 1 1 d . . .
F2 F 0.12006(19) -0.08020(17) 0.39364(10) 0.0977(11) Uani 1 1 d . . .
F3 F 0.1336(3) -0.00466(18) 0.35073(17) 0.1554(19) Uani 1 1 d . . .
F4 F 0.14184(19) -0.0914(2) 0.32236(13) 0.1356(18) Uani 1 1 d . . .
N88B N 0.8967(5) 0.2090(5) 0.3789(3) 0.044(2) Uani 0.442(10) 1 d P A 2
C84B C 0.8129(8) 0.0842(5) 0.3536(6) 0.060(4) Uani 0.442(10) 1 d P A 2
H84B H 0.8737 0.0942 0.3627 0.072 Uiso 0.442(10) 1 calc PR A 2
C86B C 0.7695(10) 0.0308(5) 0.3547(7) 0.086(6) Uani 0.442(10) 1 d P A 2
H86B H 0.7972 -0.0053 0.3655 0.103 Uiso 0.442(10) 1 calc PR A 2
C88B C 0.9774(6) 0.2208(6) 0.3714(4) 0.046(3) Uani 0.442(10) 1 d PU A 2
H88B H 1.0253 0.2311 0.3956 0.055 Uiso 0.442(10) 1 calc PR A 2

loop_
_atom_site_aniso_label
_atom_site_aniso_U_11
_atom_site_aniso_U_22
_atom_site_aniso_U_33
_atom_site_aniso_U_23
_atom_site_aniso_U_13
_atom_site_aniso_U_12
C10 0.0220(15) 0.0189(15) 0.0292(16) -0.0027(12) 0.0051(13) -0.0019(12)
C11 0.0353(18) 0.0250(16) 0.0213(15) 0.0020(13) 0.0054(13) -0.0008(14)
C12 0.0312(17) 0.0244(16) 0.0222(15) 0.0007(12) 0.0060(13) 0.0033(13)
C13 0.0308(17) 0.0253(16) 0.0208(14) 0.0076(12) 0.0058(13) 0.0026(13)
C14 0.044(2) 0.0276(17) 0.0210(15) 0.0018(13) 0.0098(14) 0.0036(15)
C15 0.0355(18) 0.0310(18) 0.0213(15) 0.0071(13) 0.0019(13) 0.0034(14)
C16 0.0393(19) 0.0188(16) 0.0317(17) 0.0027(13) 0.0094(15) 0.0000(14)
C17 0.035(2) 0.047(2) 0.044(2) 0.0088(17) 0.0187(17) -0.0021(17)
C20 0.0294(17) 0.0276(17) 0.0309(17) 0.0003(14) 0.0088(14) 0.0093(14)
C21 0.0289(17) 0.0217(15) 0.0271(16) 0.0032(13) 0.0067(13) 0.0015(13)
C22 0.0315(17) 0.0233(16) 0.0264(15) 0.0001(13) 0.0085(13) -0.0038(13)
C23 0.0287(17) 0.0275(16) 0.0201(14) 0.0007(12) 0.0074(12) 0.0021(13)
C24 0.0285(17) 0.0312(18) 0.0335(17) -0.0043(14) 0.0140(14) 0.0015(14)
C25 0.0345(18) 0.0190(15) 0.0266(15) 0.0007(12) 0.0086(13) -0.0018(13)
C26 0.049(2) 0.0282(17) 0.0224(15) 0.0025(13) 0.0125(15) -0.0057(15)
C27 0.049(2) 0.038(2) 0.0270(17) -0.0059(15) -0.0079(16) 0.0003(17)
C30 0.054(2) 0.0184(15) 0.0207(15) 0.0002(12) 0.0084(15) -0.0076(15)
C31 0.0296(17) 0.0168(15) 0.0299(16) -0.0047(12) 0.0069(13) -0.0056(12)
C32 0.0276(17) 0.0225(16) 0.0242(15) -0.0003(12) 0.0042(13) -0.0028(13)
C33 0.0251(16) 0.0189(15) 0.0330(17) -0.0008(13) -0.0024(13) -0.0052(13)
C34 0.0315(18) 0.0223(16) 0.0308(17) -0.0086(13) 0.0021(14) -0.0021(13)
C35 0.0372(19) 0.0163(15) 0.0340(17) 0.0023(13) 0.0047(15) -0.0065(13)
C36 0.0261(17) 0.0263(16) 0.0263(16) -0.0032(13) 0.0029(13) -0.0067(13)
C37 0.037(2) 0.037(2) 0.043(2) -0.0060(16) 0.0213(16) -0.0114(16)
C40 0.0207(16) 0.0329(18) 0.0280(16) -0.0003(13) 0.0052(13) 0.0027(13)
C41 0.0200(16) 0.0251(16) 0.0375(18) 0.0021(14) 0.0017(13) -0.0012(13)
C42 0.0282(18) 0.038(2) 0.0337(18) -0.0022(15) -0.0008(14) -0.0022(15)
C43 0.0231(16) 0.0238(16) 0.0419(19) 0.0060(14) 0.0047(14) 0.0010(13)
C44 0.0254(18) 0.0332(19) 0.057(2) 0.0012(17) -0.0109(16) -0.0012(15)
C45 0.0196(16) 0.0330(19) 0.054(2) 0.0016(16) 0.0065(15) 0.0049(14)
C46 0.034(2) 0.042(2) 0.046(2) 0.0183(17) -0.0098(17) 0.0017(16)
C47 0.046(2) 0.0238(19) 0.098(3) 0.007(2) 0.004(2) 0.0070(17)
C51 0.045(2) 0.0287(18) 0.047(2) 0.0057(16) 0.0214(17) -0.0020(16)
C52 0.0320(19) 0.0229(17) 0.061(2) -0.0073(16) 0.0043(17) -0.0010(14)
C53 0.056(3) 0.0255(19) 0.058(2) 0.0088(17) 0.015(2) -0.0064(17)
C54 0.051(2) 0.050(2) 0.0318(19) -0.0085(17) 0.0038(17) -0.0236(19)
C55 0.070(3) 0.043(2) 0.0272(18) 0.0038(16) 0.0045(18) -0.007(2)
C56 0.073(3) 0.068(3) 0.029(2) -0.0010(19) -0.004(2) -0.024(2)
C57 0.0337(19) 0.051(2) 0.0324(18) -0.0014(16) 0.0037(15) 0.0057(17)
C58 0.0293(19) 0.0347(19) 0.055(2) -0.0108(17) 0.0139(17) -0.0018(15)
C59 0.035(2) 0.049(2) 0.043(2) -0.0136(18) 0.0139(17) -0.0055(17)
C61 0.041(2) 0.0325(19) 0.047(2) 0.0134(16) 0.0215(17) 0.0136(16)
C62 0.063(3) 0.082(3) 0.0301(19) 0.002(2) 0.011(2) 0.042(3)
C63 0.054(3) 0.052(2) 0.047(2) 0.0167(19) 0.029(2) 0.027(2)
C64 0.033(2) 0.034(2) 0.065(3) 0.0055(18) 0.0161(18) 0.0135(16)
C65 0.045(2) 0.0298(19) 0.055(2) 0.0106(17) 0.0147(18) 0.0018(17)
C66 0.044(2) 0.032(2) 0.078(3) 0.015(2) 0.009(2) 0.0127(17)
C67 0.047(2) 0.032(2) 0.067(3) -0.0025(19) -0.010(2) 0.0025(18)
C68 0.045(2) 0.048(2) 0.036(2) 0.0010(17) 0.0033(17) 0.0199(19)
C69 0.035(2) 0.061(3) 0.053(2) -0.008(2) -0.0061(18) 0.009(2)
C71 0.074(3) 0.036(2) 0.041(2) 0.0075(17) 0.019(2) -0.021(2)
C72 0.050(2) 0.048(2) 0.050(2) 0.0105(19) 0.0229(19) -0.0048(19)
C73 0.054(3) 0.047(2) 0.063(3) 0.012(2) 0.019(2) -0.009(2)
C74 0.061(3) 0.0210(17) 0.0299(17) -0.0038(14) 0.0084(17) -0.0028(16)
C75 0.051(3) 0.061(3) 0.054(3) -0.014(2) 0.008(2) -0.011(2)
C76 0.070(3) 0.038(2) 0.041(2) -0.0069(18) -0.003(2) -0.017(2)
C77 0.147(5) 0.0198(19) 0.030(2) -0.0040(15) 0.023(2) -0.015(2)
C78 0.106(4) 0.027(2) 0.034(2) 0.0095(16) 0.023(2) 0.010(2)
C79 0.155(5) 0.0193(19) 0.041(2) -0.0011(17) 0.038(3) -0.011(2)
C81 0.040(2) 0.0337(19) 0.0332(18) 0.0035(15) 0.0075(15) -0.0050(15)
C82 0.040(2) 0.038(2) 0.041(2) -0.0104(17) 0.0025(16) 0.0055(17)
C83 0.045(2) 0.052(2) 0.0315(18) -0.0046(17) 0.0121(16) 0.0006(18)
C84A 0.021(3) 0.024(4) 0.046(4) 0.001(3) 0.005(3) 0.007(3)
C85 0.099(4) 0.033(2) 0.055(3) 0.0087(19) 0.039(3) 0.006(2)
C86A 0.040(4) 0.020(3) 0.050(5) 0.000(3) 0.003(3) 0.004(3)
C87 0.029(2) 0.040(2) 0.083(3) 0.013(2) 0.019(2) 0.0035(17)
C88A 0.027(4) 0.047(5) 0.055(5) -0.006(4) 0.000(3) -0.006(4)
C89 0.028(2) 0.035(2) 0.148(6) -0.023(3) 0.029(3) -0.0022(17)
N11 0.0360(16) 0.0251(14) 0.0213(13) 0.0053(11) 0.0050(11) 0.0010(12)
N12 0.0322(15) 0.0221(13) 0.0250(13) 0.0056(11) 0.0060(11) 0.0038(11)
N13 0.0318(15) 0.0224(13) 0.0248(13) 0.0061(10) 0.0105(11) 0.0024(11)
N21 0.0357(15) 0.0221(13) 0.0213(12) 0.0002(10) 0.0028(11) -0.0031(11)
N22 0.0314(15) 0.0264(14) 0.0289(14) -0.0019(11) 0.0136(12) -0.0032(11)
N23 0.0282(14) 0.0234(13) 0.0253(13) 0.0007(11) 0.0085(11) 0.0022(11)
N31 0.0274(14) 0.0219(13) 0.0300(14) -0.0024(11) 0.0078(11) -0.0051(11)
N32 0.0241(14) 0.0261(14) 0.0248(13) -0.0044(11) 0.0032(11) -0.0036(11)
N33 0.0301(15) 0.0160(12) 0.0357(15) -0.0025(11) 0.0013(12) -0.0033(11)
N41 0.0277(15) 0.0201(14) 0.0522(18) 0.0073(13) 0.0003(13) 0.0035(11)
N42 0.0311(16) 0.0376(17) 0.0377(16) 0.0040(13) -0.0072(13) -0.0041(13)
N43 0.0191(13) 0.0249(14) 0.0542(18) 0.0039(13) 0.0029(12) 0.0009(11)
N51 0.0216(13) 0.0200(13) 0.0378(15) -0.0007(11) 0.0082(11) -0.0032(11)
N52 0.0385(17) 0.0229(15) 0.073(2) -0.0081(14) 0.0253(16) -0.0060(13)
N54 0.0325(15) 0.0207(13) 0.0282(14) -0.0016(11) 0.0057(11) -0.0040(11)
N55 0.0522(19) 0.0254(15) 0.0316(15) 0.0030(12) 0.0044(14) -0.0068(13)
N57 0.0210(13) 0.0259(14) 0.0328(14) -0.0008(11) 0.0038(11) 0.0030(11)
N58 0.0262(15) 0.0248(14) 0.0486(17) -0.0010(13) 0.0048(13) 0.0004(12)
N61 0.0364(17) 0.0404(17) 0.0287(14) 0.0010(13) 0.0084(12) 0.0124(13)
N62 0.049(2) 0.069(2) 0.0334(16) -0.0117(16) 0.0048(15) 0.0217(17)
N64 0.0317(15) 0.0258(14) 0.0349(15) 0.0012(12) 0.0090(12) 0.0067(12)
N65 0.0454(18) 0.0300(16) 0.0463(18) 0.0068(13) 0.0201(15) 0.0048(13)
N67 0.0318(15) 0.0262(14) 0.0347(15) 0.0006(12) 0.0075(12) 0.0091(12)
N68 0.0457(19) 0.0375(17) 0.0428(17) 0.0110(14) 0.0039(15) 0.0106(14)
N71 0.0530(19) 0.0232(14) 0.0303(15) 0.0040(12) 0.0123(13) -0.0110(13)
N72 0.053(2) 0.0332(17) 0.0445(18) 0.0078(14) 0.0195(15) -0.0038(14)
N74 0.0493(19) 0.0210(14) 0.0294(14) -0.0025(11) 0.0048(13) -0.0051(13)
N75 0.048(2) 0.054(2) 0.057(2) -0.0213(17) 0.0082(17) -0.0017(17)
N77 0.075(2) 0.0199(14) 0.0173(13) -0.0001(11) 0.0120(13) -0.0032(14)
N78 0.090(3) 0.0276(16) 0.0204(14) 0.0044(12) 0.0119(15) 0.0087(16)
N81 0.0220(14) 0.0297(15) 0.0281(13) 0.0008(11) 0.0051(11) -0.0009(11)
N82 0.0383(17) 0.0268(15) 0.0395(16) 0.0039(13) 0.0053(13) 0.0043(12)
N84 0.0343(16) 0.0304(15) 0.0370(16) 0.0050(12) 0.0093(13) 0.0104(13)
N85 0.0426(19) 0.0254(16) 0.068(2) 0.0043(15) -0.0119(16) -0.0062(14)
N87 0.0225(15) 0.072(2) 0.0328(16) -0.0077(15) 0.0040(13) -0.0048(15)
N88A 0.024(3) 0.075(6) 0.037(3) 0.004(3) -0.005(2) -0.004(3)
O11 0.0281(12) 0.0332(13) 0.0571(16) -0.0023(11) 0.0190(11) -0.0054(10)
O12 0.0331(13) 0.0193(11) 0.0450(14) -0.0029(10) -0.0011(11) -0.0030(9)
O13 0.0283(12) 0.0285(12) 0.0450(14) 0.0092(10) 0.0000(10) -0.0005(10)
O21 0.0397(14) 0.0312(13) 0.0494(15) 0.0021(11) 0.0174(12) -0.0016(11)
O22 0.0334(13) 0.0332(13) 0.0350(12) -0.0027(10) 0.0135(10) 0.0061(10)
O23 0.0307(13) 0.0449(15) 0.0413(14) -0.0047(11) 0.0026(11) 0.0096(11)
O31 0.0669(19) 0.0674(19) 0.0256(13) 0.0040(12) 0.0007(12) -0.0330(15)
O32 0.0742(19) 0.0322(13) 0.0243(12) 0.0091(10) 0.0130(12) 0.0023(12)
O33 0.0515(15) 0.0319(13) 0.0379(13) 0.0178(11) 0.0142(11) 0.0012(11)
O41 0.0306(13) 0.0446(15) 0.0421(14) 0.0087(11) -0.0071(11) -0.0068(11)
O42 0.0399(14) 0.0338(13) 0.0338(12) 0.0085(10) 0.0070(10) -0.0028(11)
O43 0.0659(18) 0.0388(14) 0.0321(13) -0.0087(11) 0.0035(12) 0.0022(13)
P1 0.0284(4) 0.0203(4) 0.0200(4) 0.0035(3) 0.0053(3) 0.0016(3)
P2 0.0260(4) 0.0206(4) 0.0221(4) 0.0007(3) 0.0073(3) -0.0008(3)
P3 0.0240(4) 0.0185(4) 0.0258(4) -0.0013(3) 0.0014(3) -0.0038(3)
P4 0.0192(4) 0.0206(4) 0.0306(4) 0.0027(3) 0.0016(3) -0.0003(3)
S1 0.0205(4) 0.0197(4) 0.0408(4) 0.0007(3) 0.0039(3) -0.0021(3)
S2 0.0282(4) 0.0292(4) 0.0334(4) -0.0014(3) 0.0100(3) 0.0034(3)
S3 0.0521(6) 0.0316(4) 0.0201(4) 0.0074(3) 0.0068(4) -0.0094(4)
S4 0.0343(5) 0.0308(4) 0.0278(4) 0.0009(3) -0.0005(3) -0.0031(4)
Ag1 0.01975(12) 0.01748(11) 0.02098(11) 0.00121(9) 0.00326(8) -0.00112(9)
B1 0.053(3) 0.061(3) 0.037(2) -0.015(2) 0.026(2) -0.026(2)
F1 0.0531(16) 0.135(3) 0.0646(16) -0.0506(17) 0.0215(13) -0.0367(16)
F2 0.0615(18) 0.158(3) 0.079(2) 0.048(2) 0.0255(15) -0.0092(19)
F3 0.198(5) 0.089(3) 0.158(4) 0.041(3) -0.022(3) -0.034(3)
F4 0.0566(18) 0.233(4) 0.126(3) -0.127(3) 0.0398(18) -0.056(2)
N88B 0.032(4) 0.058(7) 0.039(4) 0.000(4) 0.000(3) -0.004(4)
C84B 0.044(6) 0.030(6) 0.112(12) 0.021(7) 0.033(7) 0.010(5)
C86B 0.079(10) 0.031(6) 0.166(18) 0.020(8) 0.069(11) 0.020(6)
C88B 0.022(4) 0.055(7) 0.059(6) 0.000(5) 0.008(4) -0.002(4)

loop_
_atom_type_symbol
_atom_type_description
_atom_type_scat_dispersion_real
_atom_type_scat_dispersion_imag
_atom_type_scat_source
C C 0.0033 0.0016 'International Tables Vol C Tables 4.2.6.8 and 6.1.1.4'
H H 0.0000 0.0000 'International Tables Vol C Tables 4.2.6.8 and 6.1.1.4'
N N 0.0061 0.0033 'International Tables Vol C Tables 4.2.6.8 and 6.1.1.4'
O O 0.0106 0.0060 'International Tables Vol C Tables 4.2.6.8 and 6.1.1.4'
P P 0.1023 0.0942 'International Tables Vol C Tables 4.2.6.8 and 6.1.1.4'
S S 0.1246 0.1234 'International Tables Vol C Tables 4.2.6.8 and 6.1.1.4'
Ag Ag -0.8971 1.1015 'International Tables Vol C Tables 4.2.6.8 and 6.1.1.4'
B B 0.0013 0.0007 'International Tables Vol C Tables 4.2.6.8 and 6.1.1.4'
F F 0.0171 0.0103 'International Tables Vol C Tables 4.2.6.8 and 6.1.1.4'

loop_
_geom_angle_atom_site_label_1
_geom_angle_atom_site_label_2
_geom_angle_atom_site_label_3
_geom_angle
N54 C10 N57 110.8(2)
N54 C10 N51 108.5(2)
N57 C10 N51 108.3(2)
N54 C10 S1 111.2(2)
N57 C10 S1 108.04(19)
N51 C10 S1 109.9(2)
N11 C11 P1 111.8(2)
N11 C11 H11A 109.3
P1 C11 H11A 109.3
N11 C11 H11B 109.3
P1 C11 H11B 109.3
H11A C11 H11B 107.9
N12 C12 P1 112.0(2)
N12 C12 H12A 109.2
P1 C12 H12A 109.2
N12 C12 H12B 109.2
P1 C12 H12B 109.2
H12A C12 H12B 107.9
N13 C13 P1 113.0(2)
N13 C13 H13A 109.0
P1 C13 H13A 109.0
N13 C13 H13B 109.0
P1 C13 H13B 109.0
H13A C13 H13B 107.8
N11 C14 N13 112.1(2)
N11 C14 H14A 109.2
N13 C14 H14A 109.2
N11 C14 H14B 109.2
N13 C14 H14B 109.2
H14A C14 H14B 107.9
N11 C15 N12 113.2(2)
N11 C15 H15A 108.9
N12 C15 H15A 108.9
N11 C15 H15B 108.9
N12 C15 H15B 108.9
H15A C15 H15B 107.7
N12 C16 N13 112.0(2)
N12 C16 H16A 109.2
N13 C16 H16A 109.2
N12 C16 H16B 109.2
N13 C16 H16B 109.2
H16A C16 H16B 107.9
N13 C17 H17A 109.5
N13 C17 H17B 109.5
H17A C17 H17B 109.5
N13 C17 H17C 109.5
H17A C17 H17C 109.5
H17B C17 H17C 109.5
N67 C20 N61 109.9(3)
N67 C20 N64 109.0(3)
N61 C20 N64 108.0(2)
N67 C20 S2 110.6(2)
N61 C20 S2 111.3(2)
N64 C20 S2 108.0(2)
N21 C21 P2 112.7(2)
N21 C21 H21A 109.0
P2 C21 H21A 109.0
N21 C21 H21B 109.0
P2 C21 H21B 109.0
H21A C21 H21B 107.8
N22 C22 P2 111.9(2)
N22 C22 H22A 109.2
P2 C22 H22A 109.2
N22 C22 H22B 109.2
P2 C22 H22B 109.2
H22A C22 H22B 107.9
N23 C23 P2 112.7(2)
N23 C23 H23A 109.0
P2 C23 H23A 109.0
N23 C23 H23B 109.0
P2 C23 H23B 109.0
H23A C23 H23B 107.8
N22 C24 N23 112.7(2)
N22 C24 H24A 109.1
N23 C24 H24A 109.1
N22 C24 H24B 109.1
N23 C24 H24B 109.1
H24A C24 H24B 107.8
N23 C25 N21 112.1(2)
N23 C25 H25A 109.2
N21 C25 H25A 109.2
N23 C25 H25B 109.2
N21 C25 H25B 109.2
H25A C25 H25B 107.9
N22 C26 N21 112.2(2)
N22 C26 H26A 109.2
N21 C26 H26A 109.2
N22 C26 H26B 109.2
N21 C26 H26B 109.2
H26A C26 H26B 107.9
N21 C27 H27A 109.5
N21 C27 H27B 109.5
H27A C27 H27B 109.5
N21 C27 H27C 109.5
H27A C27 H27C 109.5
H27B C27 H27C 109.5
N77 C30 N71 108.4(3)
N77 C30 N74 109.7(3)
N71 C30 N74 112.1(3)
N77 C30 S3 109.8(2)
N71 C30 S3 107.9(2)
N74 C30 S3 108.8(2)
N31 C31 P3 113.0(2)
N31 C31 H31A 109.0
P3 C31 H31A 109.0
N31 C31 H31B 109.0
P3 C31 H31B 109.0
H31A C31 H31B 107.8
N32 C32 P3 112.3(2)
N32 C32 H32A 109.1
P3 C32 H32A 109.1
N32 C32 H32B 109.1
P3 C32 H32B 109.1
H32A C32 H32B 107.9
N33 C33 P3 112.0(2)
N33 C33 H33A 109.2
P3 C33 H33A 109.2
N33 C33 H33B 109.2
P3 C33 H33B 109.2
H33A C33 H33B 107.9
N33 C34 N32 112.6(2)
N33 C34 H34A 109.1
N32 C34 H34A 109.1
N33 C34 H34B 109.1
N32 C34 H34B 109.1
H34A C34 H34B 107.8
N33 C35 N31 112.7(2)
N33 C35 H35A 109.1
N31 C35 H35A 109.1
N33 C35 H35B 109.1
N31 C35 H35B 109.1
H35A C35 H35B 107.8
N32 C36 N31 111.8(2)
N32 C36 H36A 109.3
N31 C36 H36A 109.3
N32 C36 H36B 109.3
N31 C36 H36B 109.3
H36A C36 H36B 107.9
N31 C37 H37A 109.5
N31 C37 H37B 109.5
H37A C37 H37B 109.5
N31 C37 H37C 109.5
H37A C37 H37C 109.5
H37B C37 H37C 109.5
N84 C40 N81 108.7(3)
N84 C40 N87 109.2(3)
N81 C40 N87 109.8(3)
N84 C40 S4 106.9(2)
N81 C40 S4 111.5(2)
N87 C40 S4 110.7(2)
N41 C41 P4 113.1(2)
N41 C41 H41A 109.0
P4 C41 H41A 109.0
N41 C41 H41B 109.0
P4 C41 H41B 109.0
H41A C41 H41B 107.8
N42 C42 P4 112.0(2)
N42 C42 H42A 109.2
P4 C42 H42A 109.2
N42 C42 H42B 109.2
P4 C42 H42B 109.2
H42A C42 H42B 107.9
N43 C43 P4 112.5(2)
N43 C43 H43A 109.1
P4 C43 H43A 109.1
N43 C43 H43B 109.1
P4 C43 H43B 109.1
H43A C43 H43B 107.8
N43 C44 N42 113.2(3)
N43 C44 H44A 108.9
N42 C44 H44A 108.9
N43 C44 H44B 108.9
N42 C44 H44B 108.9
H44A C44 H44B 107.7
N43 C45 N41 113.3(3)
N43 C45 H45A 108.9
N41 C45 H45A 108.9
N43 C45 H45B 108.9
N41 C45 H45B 108.9
H45A C45 H45B 107.7
N42 C46 N41 112.4(3)
N42 C46 H46A 109.1
N41 C46 H46A 109.1
N42 C46 H46B 109.1
N41 C46 H46B 109.1
H46A C46 H46B 107.9
N41 C47 H47A 109.5
N41 C47 H47B 109.5
H47A C47 H47B 109.5
N41 C47 H47C 109.5
H47A C47 H47C 109.5
H47B C47 H47C 109.5
N51 C51 C53 106.8(3)
N51 C51 H51 126.6
C53 C51 H51 126.6
N52 C52 C53 112.0(3)
N52 C52 H52 124.0
C53 C52 H52 124.0
C51 C53 C52 105.3(3)
C51 C53 H53 127.3
C52 C53 H53 127.3
N54 C54 C56 106.5(3)
N54 C54 H54 126.7
C56 C54 H54 126.7
N55 C55 C56 112.6(3)
N55 C55 H55 123.7
C56 C55 H55 123.7
C54 C56 C55 105.0(3)
C54 C56 H56 127.5
C55 C56 H56 127.5
N57 C57 C59 106.9(3)
N57 C57 H57 126.6
C59 C57 H57 126.6
N58 C58 C59 112.2(3)
N58 C58 H58 123.9
C59 C58 H58 123.9
C57 C59 C58 105.0(3)
C57 C59 H59 127.5
C58 C59 H59 127.5
N61 C61 C63 106.3(4)
N61 C61 H61 126.9
C63 C61 H61 126.9
N62 C62 C63 112.9(4)
N62 C62 H62 123.6
C63 C62 H62 123.6
C61 C63 C62 105.1(4)
C61 C63 H63 127.5
C62 C63 H63 127.5
N64 C64 C66 106.2(3)
N64 C64 H64 126.9
C66 C64 H64 126.9
N65 C65 C66 112.1(3)
N65 C65 H65 124.0
C66 C65 H65 124.0
C64 C66 C65 105.7(3)
C64 C66 H66 127.2
C65 C66 H66 127.2
N67 C67 C69 107.1(4)
N67 C67 H67 126.5
C69 C67 H67 126.5
N68 C68 C69 112.4(3)
N68 C68 H68 123.8
C69 C68 H68 123.8
C68 C69 C67 105.0(4)
C68 C69 H69 127.5
C67 C69 H69 127.5
C73 C71 N71 107.1(3)
C73 C71 H71 126.4
N71 C71 H71 126.4
N72 C72 C73 112.4(4)
N72 C72 H72 123.8
C73 C72 H72 123.8
C71 C73 C72 105.6(4)
C71 C73 H73 127.2
C72 C73 H73 127.2
N74 C74 C76 107.2(3)
N74 C74 H74 126.4
C76 C74 H74 126.4
N75 C75 C76 112.2(4)
N75 C75 H75 123.9
C76 C75 H75 123.9
C74 C76 C75 104.7(3)
C74 C76 H76 127.6
C75 C76 H76 127.6
N77 C77 C79 107.3(3)
N77 C77 H77 126.3
C79 C77 H77 126.3
N78 C78 C79 111.5(3)
N78 C78 H78 124.2
C79 C78 H78 124.2
C77 C79 C78 105.5(3)
C77 C79 H79 127.2
C78 C79 H79 127.2
N81 C81 C83 106.5(3)
N81 C81 H81 126.7
C83 C81 H81 126.7
N82 C82 C83 112.9(3)
N82 C82 H82 123.6
C83 C82 H82 123.6
C81 C83 C82 104.3(3)
C81 C83 H83 127.8
C82 C83 H83 127.8
C86A C84A N84 112.1(6)
C86A C84A H84A 123.9
N84 C84A H84A 123.9
C86A C85 N85 115.2(5)
C86A C85 C86B 39.2(6)
N85 C85 C86B 99.9(5)
C86A C85 H85 122.4
N85 C85 H85 122.4
C86B C85 H85 124.3
C85 C86A C84A 100.7(6)
C85 C86A H86A 129.7
C84A C86A H86A 129.7
N87 C87 C89 108.9(5)
N87 C87 H87 125.6
C89 C87 H87 125.6
N88A C88A C89 110.0(6)
N88A C88A H88A 125.0
C89 C88A H88A 125.0
C88B C89 C87 106.1(6)
C88B C89 C88A 33.6(7)
C87 C89 C88A 102.2(4)
C88B C89 H89 116.3
C87 C89 H89 128.9
C88A C89 H89 128.9
C14 N11 C15 110.5(2)
C14 N11 C11 112.3(2)
C15 N11 C11 111.9(2)
C16 N12 C15 109.6(2)
C16 N12 C12 113.0(2)
C15 N12 C12 111.6(2)
C17 N13 C13 109.7(2)
C17 N13 C16 110.3(2)
C13 N13 C16 109.7(2)
C17 N13 C14 108.4(2)
C13 N13 C14 110.5(2)
C16 N13 C14 108.1(2)
C27 N21 C21 109.6(2)
C27 N21 C26 109.5(2)
C21 N21 C26 110.9(2)
C27 N21 C25 108.9(2)
C21 N21 C25 110.7(2)
C26 N21 C25 107.2(2)
C26 N22 C24 110.5(2)
C26 N22 C22 112.7(3)
C24 N22 C22 111.7(2)
C25 N23 C23 112.9(2)
C25 N23 C24 109.9(2)
C23 N23 C24 111.4(2)
C37 N31 C31 109.5(2)
C37 N31 C35 109.9(2)
C31 N31 C35 110.2(2)
C37 N31 C36 109.4(2)
C31 N31 C36 109.8(2)
C35 N31 C36 108.1(2)
C36 N32 C32 113.0(2)
C36 N32 C34 110.1(2)
C32 N32 C34 112.0(2)
C35 N33 C34 109.8(2)
C35 N33 C33 112.7(2)
C34 N33 C33 111.7(2)
C47 N41 C41 109.4(3)
C47 N41 C45 110.2(3)
C41 N41 C45 110.2(2)
C47 N41 C46 110.4(3)
C41 N41 C46 109.5(3)
C45 N41 C46 107.2(3)
C46 N42 C44 110.9(3)
C46 N42 C42 112.5(3)
C44 N42 C42 111.5(3)
C45 N43 C44 109.8(3)
C45 N43 C43 111.9(3)
C44 N43 C43 111.7(3)
C51 N51 N52 111.5(3)
C51 N51 C10 129.7(3)
N52 N51 C10 118.7(2)
C52 N52 N51 104.4(3)
C54 N54 N55 112.2(3)
C54 N54 C10 126.5(3)
N55 N54 C10 120.7(2)
C55 N55 N54 103.6(3)
C57 N57 N58 111.8(3)
C57 N57 C10 127.4(3)
N58 N57 C10 120.8(3)
C58 N58 N57 104.1(3)
C61 N61 N62 112.1(3)
C61 N61 C20 130.2(3)
N62 N61 C20 116.9(3)
C62 N62 N61 103.6(3)
C64 N64 N65 111.8(3)
C64 N64 C20 127.7(3)
N65 N64 C20 119.7(2)
C65 N65 N64 104.2(3)
C67 N67 N68 111.2(3)
C67 N67 C20 130.1(3)
N68 N67 C20 118.5(3)
C68 N68 N67 104.3(3)
N72 N71 C71 110.2(3)
N72 N71 C30 120.7(3)
C71 N71 C30 126.5(3)
C72 N72 N71 104.7(3)
C74 N74 N75 111.9(3)
C74 N74 C30 131.3(3)
N75 N74 C30 116.5(3)
C75 N75 N74 103.9(3)
C77 N77 N78 111.1(3)
C77 N77 C30 130.2(3)
N78 N77 C30 118.3(2)
C78 N78 N77 104.5(3)
C81 N81 N82 112.3(3)
C81 N81 C40 127.8(3)
N82 N81 C40 118.7(3)
C82 N82 N81 103.9(3)
C84B N84 N85 120.1(5)
C84B N84 C84A 41.3(6)
N85 N84 C84A 102.3(4)
C84B N84 C40 117.9(6)
N85 N84 C40 119.4(3)
C84A N84 C40 133.3(4)
C85 N85 N84 107.1(3)
C87 N87 N88B 99.0(4)
C87 N87 C40 133.3(3)
N88B N87 C40 121.8(4)
C87 N87 N88A 114.2(4)
N88B N87 N88A 42.8(4)
C40 N87 N88A 111.2(3)
C88A N88A N87 102.1(6)
C13 P1 C12 97.56(14)
C13 P1 C11 98.51(14)
C12 P1 C11 97.64(14)
C13 P1 Ag1 112.99(9)
C12 P1 Ag1 124.99(10)
C11 P1 Ag1 120.04(10)
C21 P2 C23 97.58(14)
C21 P2 C22 97.86(14)
C23 P2 C22 97.57(14)
C21 P2 Ag1 114.34(10)
C23 P2 Ag1 120.13(10)
C22 P2 Ag1 124.16(10)
C31 P3 C33 98.47(14)
C31 P3 C32 97.65(14)
C33 P3 C32 97.39(14)
C31 P3 Ag1 111.77(9)
C33 P3 Ag1 126.55(10)
C32 P3 Ag1 119.67(10)
C41 P4 C43 97.45(15)
C41 P4 C42 97.77(15)
C43 P4 C42 97.97(16)
C41 P4 Ag1 112.55(10)
C43 P4 Ag1 124.27(10)
C42 P4 Ag1 121.48(11)
O11 S1 O12 114.83(14)
O11 S1 O13 114.10(14)
O12 S1 O13 113.17(14)
O11 S1 C10 105.45(14)
O12 S1 C10 105.31(13)
O13 S1 C10 102.38(13)
O21 S2 O22 114.39(14)
O21 S2 O23 113.29(15)
O22 S2 O23 114.57(14)
O21 S2 C20 106.47(15)
O22 S2 C20 104.72(14)
O23 S2 C20 101.78(14)
O32 S3 O33 113.95(15)
O32 S3 O31 114.39(17)
O33 S3 O31 114.35(17)
O32 S3 C30 106.11(15)
O33 S3 C30 103.79(14)
O31 S3 C30 102.54(15)
O43 S4 O41 115.12(16)
O43 S4 O42 113.75(15)
O41 S4 O42 113.72(15)
O43 S4 C40 101.99(14)
O41 S4 C40 104.37(14)
O42 S4 C40 106.22(14)
P4 Ag1 P2 112.75(3)
P4 Ag1 P3 110.44(3)
P2 Ag1 P3 109.90(3)
P4 Ag1 P1 111.27(3)
P2 Ag1 P1 106.31(3)
P3 Ag1 P1 105.87(3)
F4 B1 F2 109.7(4)
F4 B1 F3 105.9(5)
F2 B1 F3 106.1(4)
F4 B1 F1 113.0(4)
F2 B1 F1 112.6(4)
F3 B1 F1 109.2(4)
C88B N88B N87 105.5(7)
N84 C84B C86B 98.1(10)
N84 C84B H84B 131.0
C86B C84B H84B 131.0
C84B C86B C85 109.6(9)
C84B C86B H86B 125.2
C85 C86B H86B 125.2
C89 C88B N88B 114.1(9)
C89 C88B H88B 122.9
N88B C88B H88B 122.9

loop_
_geom_bond_atom_site_label_1
_geom_bond_atom_site_label_2
_geom_bond_distance
C10 N54 1.439(4)
C10 N57 1.454(4)
C10 N51 1.454(4)
C10 S1 1.884(3)
C11 N11 1.476(4)
C11 P1 1.849(3)
C11 H11A 0.9900
C11 H11B 0.9900
C12 N12 1.478(4)
C12 P1 1.839(3)
C12 H12A 0.9900
C12 H12B 0.9900
C13 N13 1.504(4)
C13 P1 1.833(3)
C13 H13A 0.9900
C13 H13B 0.9900
C14 N11 1.427(4)
C14 N13 1.541(4)
C14 H14A 0.9900
C14 H14B 0.9900
C15 N11 1.453(4)
C15 N12 1.470(4)
C15 H15A 0.9900
C15 H15B 0.9900
C16 N12 1.433(4)
C16 N13 1.534(4)
C16 H16A 0.9900
C16 H16B 0.9900
C17 N13 1.488(4)
C17 H17A 0.9800
C17 H17B 0.9800
C17 H17C 0.9800
C20 N67 1.445(4)
C20 N61 1.448(4)
C20 N64 1.456(4)
C20 S2 1.882(3)
C21 N21 1.509(4)
C21 P2 1.838(3)
C21 H21A 0.9900
C21 H21B 0.9900
C22 N22 1.480(4)
C22 P2 1.846(3)
C22 H22A 0.9900
C22 H22B 0.9900
C23 N23 1.467(4)
C23 P2 1.845(3)
C23 H23A 0.9900
C23 H23B 0.9900
C24 N22 1.459(4)
C24 N23 1.469(4)
C24 H24A 0.9900
C24 H24B 0.9900
C25 N23 1.435(4)
C25 N21 1.537(4)
C25 H25A 0.9900
C25 H25B 0.9900
C26 N22 1.431(4)
C26 N21 1.529(4)
C26 H26A 0.9900
C26 H26B 0.9900
C27 N21 1.498(4)
C27 H27A 0.9800
C27 H27B 0.9800
C27 H27C 0.9800
C30 N77 1.438(4)
C30 N71 1.442(5)
C30 N74 1.455(4)
C30 S3 1.882(3)
C31 N31 1.506(4)
C31 P3 1.835(3)
C31 H31A 0.9900
C31 H31B 0.9900
C32 N32 1.464(4)
C32 P3 1.840(3)
C32 H32A 0.9900
C32 H32B 0.9900
C33 N33 1.481(4)
C33 P3 1.837(3)
C33 H33A 0.9900
C33 H33B 0.9900
C34 N33 1.463(4)
C34 N32 1.472(4)
C34 H34A 0.9900
C34 H34B 0.9900
C35 N33 1.432(4)
C35 N31 1.529(4)
C35 H35A 0.9900
C35 H35B 0.9900
C36 N32 1.424(4)
C36 N31 1.542(4)
C36 H36A 0.9900
C36 H36B 0.9900
C37 N31 1.493(4)
C37 H37A 0.9800
C37 H37B 0.9800
C37 H37C 0.9800
C40 N84 1.445(4)
C40 N81 1.446(4)
C40 N87 1.450(4)
C40 S4 1.899(3)
C41 N41 1.509(4)
C41 P4 1.836(3)
C41 H41A 0.9900
C41 H41B 0.9900
C42 N42 1.471(4)
C42 P4 1.847(3)
C42 H42A 0.9900
C42 H42B 0.9900
C43 N43 1.477(4)
C43 P4 1.843(3)
C43 H43A 0.9900
C43 H43B 0.9900
C44 N43 1.463(5)
C44 N42 1.465(5)
C44 H44A 0.9900
C44 H44B 0.9900
C45 N43 1.424(4)
C45 N41 1.533(4)
C45 H45A 0.9900
C45 H45B 0.9900
C46 N42 1.414(5)
C46 N41 1.552(5)
C46 H46A 0.9900
C46 H46B 0.9900
C47 N41 1.478(4)
C47 H47A 0.9800
C47 H47B 0.9800
C47 H47C 0.9800
C51 N51 1.344(4)
C51 C53 1.362(5)
C51 H51 0.9500
C52 N52 1.318(4)
C52 C53 1.381(5)
C52 H52 0.9500
C53 H53 0.9500
C54 N54 1.351(4)
C54 C56 1.361(5)
C54 H54 0.9500
C55 N55 1.321(4)
C55 C56 1.385(6)
C55 H55 0.9500
C56 H56 0.9500
C57 N57 1.361(4)
C57 C59 1.363(5)
C57 H57 0.9500
C58 N58 1.326(4)
C58 C59 1.400(5)
C58 H58 0.9500
C59 H59 0.9500
C61 N61 1.348(5)
C61 C63 1.373(5)
C61 H61 0.9500
C62 N62 1.317(5)
C62 C63 1.381(6)
C62 H62 0.9500
C63 H63 0.9500
C64 N64 1.349(4)
C64 C66 1.369(5)
C64 H64 0.9500
C65 N65 1.324(4)
C65 C66 1.371(5)
C65 H65 0.9500
C66 H66 0.9500
C67 N67 1.341(5)
C67 C69 1.371(5)
C67 H67 0.9500
C68 N68 1.324(5)
C68 C69 1.365(6)
C68 H68 0.9500
C69 H69 0.9500
C71 C73 1.351(6)
C71 N71 1.375(5)
C71 H71 0.9500
C72 N72 1.319(5)
C72 C73 1.383(5)
C72 H72 0.9500
C73 H73 0.9500
C74 N74 1.341(4)
C74 C76 1.361(6)
C74 H74 0.9500
C75 N75 1.325(5)
C75 C76 1.387(6)
C75 H75 0.9500
C76 H76 0.9500
C77 N77 1.340(4)
C77 C79 1.347(5)
C77 H77 0.9500
C78 N78 1.316(4)
C78 C79 1.385(5)
C78 H78 0.9500
C79 H79 0.9500
C81 N81 1.349(4)
C81 C83 1.376(5)
C81 H81 0.9500
C82 N82 1.317(4)
C82 C83 1.391(5)
C82 H82 0.9500
C83 H83 0.9500
C84A C86A 1.372(10)
C84A N84 1.380(7)
C84A H84A 0.9500
C85 C86A 1.296(8)
C85 N85 1.302(5)
C85 C86B 1.629(17)
C85 H85 0.9500
C86A H86A 0.9500
C87 N87 1.305(5)
C87 C89 1.352(6)
C87 H87 0.9500
C88A N88A 1.300(9)
C88A C89 1.594(11)
C88A H88A 0.9500
C89 C88B 1.093(11)
C89 H89 0.9500
N51 N52 1.359(4)
N54 N55 1.356(4)
N57 N58 1.363(4)
N61 N62 1.368(4)
N64 N65 1.356(4)
N67 N68 1.359(4)
N71 N72 1.369(4)
N74 N75 1.356(4)
N77 N78 1.364(4)
N81 N82 1.357(4)
N84 C84B 1.348(11)
N84 N85 1.350(4)
N87 N88B 1.357(8)
N87 N88A 1.463(7)
O11 S1 1.442(2)
O12 S1 1.443(2)
O13 S1 1.451(2)
O21 S2 1.438(2)
O22 S2 1.443(2)
O23 S2 1.451(2)
O31 S3 1.449(3)
O32 S3 1.434(3)
O33 S3 1.435(2)
O41 S4 1.443(3)
O42 S4 1.443(2)
O43 S4 1.441(3)
P1 Ag1 2.4775(8)
P2 Ag1 2.4738(8)
P3 Ag1 2.4741(8)
P4 Ag1 2.4736(8)
B1 F4 1.336(5)
B1 F2 1.341(5)
B1 F3 1.363(6)
B1 F1 1.373(5)
N88B C88B 1.327(12)
C84B C86B 1.389(16)
C84B H84B 0.9500
C86B H86B 0.9500
C88B H88B 0.9500

loop_
_platon_squeeze_void_nr
_platon_squeeze_void_average_x
_platon_squeeze_void_average_y
_platon_squeeze_void_average_z
_platon_squeeze_void_volume
_platon_squeeze_void_count_electrons
1 -0.013 -0.013 0.000 918.7 137.9
2 -0.008 0.508 0.500 918.7 137.7
